data_7013820
loop_
_publ_author_name
'King, Philippa'
'Cl\'erac, Rodolphe'
'Anson, Christopher E.'
'Powell, Annie K.'

_publ_section_title
;
 The building block approach to extended solids:
 3,5-pyrazoledicarboxylate coordination compounds of increasing
 dimensionality.
;
_journal_issue 6
_journal_name_full 'Dalton transactions (Cambridge, England : 2003)'
_journal_page_first 852
_journal_page_last 861
_journal_paper_doi 10.1039/b315067d
_journal_year 2004
_chemical_formula_sum 'C10 H14 N4 O12 Zn'
_chemical_formula_weight 447.62
_chemical_name_common
;trans-diaquo-bis(pyrazole-3-carboxylic acid-5-
carboxylate)zinc(ii) dihydrate
;
_chemical_name_systematic
;
trans-diaquo-bis(pyrazole-3-carboxylic acid-5-carboxylate)zinc(II)
dihydrate
;
_space_group_IT_number 14
_symmetry_cell_setting monoclinic
_symmetry_space_group_name_Hall '-P 2ybc'
_symmetry_space_group_name_H-M 'P 1 21/c 1'
_atom_sites_solution_hydrogens geom
_atom_sites_solution_primary direct
_atom_sites_solution_secondary difmap
_audit_creation_method SHELXL-97
_cell_angle_alpha 90.00
_cell_angle_beta 108.23(3)
_cell_angle_gamma 90.00
_cell_formula_units_Z 2
_cell_length_a 10.021(2)
_cell_length_b 12.456(5)
_cell_length_c 6.871(3)
_cell_measurement_temperature 293(2)
_cell_volume 814.6(5)
_computing_cell_refinement
;
HKL suite of programs: DENZO, XDISPLAYF (Otwinowski and Minor, 1997)
;
_computing_data_collection 'RAXIS software (Rikagu Corp., 1994)'
_computing_data_reduction
;
HKL suite of programs: SCALEPACK (Otwinowski and Minor, 1997)
;
_computing_molecular_graphics 'XP: SHELXTL/PC 5.03 (Siemens, 1995)'
_computing_publication_material 'XCIF: SHELXTL/PC 5.03 (Siemens, 1995)'
_computing_structure_refinement 'XL: SHELXTL/PC 5.03 (Siemens, 1995)'
_computing_structure_solution 'XS: SHELXTL/PC 5.03 (Siemens, 1995)'
_diffrn_ambient_temperature 293(2)
_diffrn_measured_fraction_theta_full 0.997
_diffrn_measured_fraction_theta_max 0.993
_diffrn_measurement_device 'Rigaku R-AXIS IIC'
_diffrn_measurement_method 'area detector'
_diffrn_radiation_monochromator graphite
_diffrn_radiation_source 'rotating anode'
_diffrn_radiation_type MoK\a
_diffrn_radiation_wavelength 0.71073
_diffrn_reflns_av_R_equivalents 0.0323
_diffrn_reflns_av_sigmaI/netI 0.0508
_diffrn_reflns_limit_h_max 12
_diffrn_reflns_limit_h_min -12
_diffrn_reflns_limit_k_max 15
_diffrn_reflns_limit_k_min -15
_diffrn_reflns_limit_l_max 8
_diffrn_reflns_limit_l_min -8
_diffrn_reflns_number 2886
_diffrn_reflns_theta_full 25.00
_diffrn_reflns_theta_max 25.43
_diffrn_reflns_theta_min 2.14
_exptl_absorpt_coefficient_mu 1.584
_exptl_absorpt_correction_type none
_exptl_crystal_colour colourless
_exptl_crystal_density_diffrn 1.825
_exptl_crystal_density_method 'not measured'
_exptl_crystal_description chunk
_exptl_crystal_F_000 456
_exptl_crystal_size_max 0.10
_exptl_crystal_size_mid 0.04
_exptl_crystal_size_min 0.03
_refine_diff_density_max 0.380
_refine_diff_density_min -0.319
_refine_diff_density_rms 0.060
_refine_ls_extinction_coef 0.007(2)
_refine_ls_extinction_expression Fc^*^=kFc[1+0.001xFc^2^\l^3^/sin(2\q)]^-1/4^
_refine_ls_extinction_method SHELXL
_refine_ls_goodness_of_fit_ref 1.008
_refine_ls_hydrogen_treatment mixed
_refine_ls_matrix_type full
_refine_ls_number_parameters 140
_refine_ls_number_reflns 1498
_refine_ls_number_restraints 0
_refine_ls_restrained_S_all 1.008
_refine_ls_R_factor_all 0.0523
_refine_ls_R_factor_gt 0.0318
_refine_ls_shift/su_max 0.000
_refine_ls_shift/su_mean 0.000
_refine_ls_structure_factor_coef Fsqd
_refine_ls_weighting_details 'calc w=1/[\s^2^(Fo^2^)+(0.0384P)^2^+0.0112P] where P=(Fo^2^+2Fc^2^)/3'
_refine_ls_weighting_scheme calc
_refine_ls_wR_factor_gt 0.0736
_refine_ls_wR_factor_ref 0.0802
_reflns_number_gt 1103
_reflns_number_total 1498
_reflns_threshold_expression >2sigma(I)
_cod_data_source_file b315067d.txt
_cod_data_source_block p211a
_cod_database_code 7013820

loop_
_symmetry_equiv_pos_as_xyz
'x, y, z'
'-x, y+1/2, -z+1/2'
'-x, -y, -z'
'x, -y-1/2, z-1/2'

loop_
_atom_site_label
_atom_site_type_symbol
_atom_site_fract_x
_atom_site_fract_y
_atom_site_fract_z
_atom_site_U_iso_or_equiv
_atom_site_adp_type
_atom_site_occupancy
_atom_site_symmetry_multiplicity
_atom_site_calc_flag
_atom_site_refinement_flags
_atom_site_disorder_assembly
_atom_site_disorder_group
Zn1 Zn 0.5000 0.5000 0.5000 0.03480(19) Uani 1 2 d S . .
N1 N 0.7183(3) 0.52528(18) 0.6130(4) 0.0301(5) Uani 1 1 d . . .
C1 C 0.7580(3) 0.6251(2) 0.5841(4) 0.0299(6) Uani 1 1 d . . .
C2 C 0.9033(3) 0.6328(2) 0.6453(5) 0.0320(7) Uani 1 1 d . . .
H21 H 0.953(3) 0.687(3) 0.637(4) 0.038 Uiso 1 1 d . . .
C3 C 0.9507(3) 0.5317(2) 0.7131(4) 0.0315(7) Uani 1 1 d . . .
H3 H 1.171(4) 0.363(3) 0.903(5) 0.038 Uiso 1 1 d . . .
N2 N 0.8359(3) 0.4693(2) 0.6906(4) 0.0318(6) Uani 1 1 d . . .
H22 H 0.830(3) 0.400(3) 0.715(4) 0.038 Uiso 1 1 d . . .
C4 C 0.6407(3) 0.7034(2) 0.4935(4) 0.0324(7) Uani 1 1 d . . .
O1 O 0.5192(2) 0.66430(16) 0.4317(3) 0.0400(5) Uani 1 1 d . . .
O2 O 0.6688(2) 0.80085(16) 0.4841(3) 0.0421(5) Uani 1 1 d . . .
C5 C 1.0944(3) 0.4879(2) 0.7986(4) 0.0320(6) Uani 1 1 d . . .
O3 O 1.0930(2) 0.38785(17) 0.8519(4) 0.0421(6) Uani 1 1 d . . .
O4 O 1.1977(2) 0.54142(19) 0.8142(4) 0.0471(6) Uani 1 1 d . . .
O5 O 0.4788(3) 0.5462(2) 0.7837(4) 0.0532(7) Uani 1 1 d . . .
H51 H 0.535(5) 0.592(4) 0.859(6) 0.080 Uiso 1 1 d . . .
H52 H 0.421(5) 0.532(4) 0.823(7) 0.080 Uiso 1 1 d . . .
O6 O 0.7608(3) 0.2681(2) 0.7664(5) 0.0827(10) Uani 1 1 d . . .
H61 H 0.7682 0.1815 0.7844 0.124 Uiso 1 1 d . . .
H62 H 0.6769 0.2795 0.6940 0.124 Uiso 1 1 d . . .

loop_
_atom_site_aniso_label
_atom_site_aniso_U_11
_atom_site_aniso_U_22
_atom_site_aniso_U_33
_atom_site_aniso_U_23
_atom_site_aniso_U_13
_atom_site_aniso_U_12
Zn1 0.0211(3) 0.0292(3) 0.0510(3) -0.0005(2) 0.0069(2) -0.0045(2)
N1 0.0197(13) 0.0267(13) 0.0407(13) 0.0014(9) 0.0047(10) -0.0001(9)
C1 0.0227(16) 0.0261(15) 0.0390(15) 0.0007(12) 0.0068(12) -0.0007(12)
C2 0.0228(17) 0.0272(16) 0.0445(17) 0.0025(13) 0.0083(13) -0.0007(12)
C3 0.0217(16) 0.0336(16) 0.0369(15) -0.0006(12) 0.0061(12) 0.0004(12)
N2 0.0218(15) 0.0243(13) 0.0469(14) 0.0015(10) 0.0070(11) 0.0008(10)
C4 0.0244(16) 0.0284(16) 0.0422(16) 0.0037(12) 0.0072(13) 0.0019(12)
O1 0.0192(12) 0.0274(11) 0.0663(14) 0.0046(9) 0.0031(10) -0.0007(8)
O2 0.0277(12) 0.0254(11) 0.0649(14) 0.0069(9) 0.0025(10) -0.0028(9)
C5 0.0254(16) 0.0311(16) 0.0377(15) 0.0007(12) 0.0074(12) 0.0031(13)
O3 0.0240(13) 0.0318(12) 0.0652(15) 0.0096(10) 0.0065(11) 0.0057(9)
O4 0.0238(13) 0.0378(12) 0.0768(16) 0.0056(11) 0.0116(12) -0.0012(10)
O5 0.0368(16) 0.0667(17) 0.0591(15) -0.0206(12) 0.0197(12) -0.0201(12)
O6 0.0488(19) 0.0375(15) 0.151(3) 0.0130(16) 0.0164(18) 0.0001(13)

loop_
_atom_type_symbol
_atom_type_description
_atom_type_scat_dispersion_real
_atom_type_scat_dispersion_imag
_atom_type_scat_source
C C 0.0033 0.0016 'International Tables Vol C Tables 4.2.6.8 and 6.1.1.4'
H H 0.0000 0.0000 'International Tables Vol C Tables 4.2.6.8 and 6.1.1.4'
N N 0.0061 0.0033 'International Tables Vol C Tables 4.2.6.8 and 6.1.1.4'
O O 0.0106 0.0060 'International Tables Vol C Tables 4.2.6.8 and 6.1.1.4'
Zn Zn 0.2839 1.4301 'International Tables Vol C Tables 4.2.6.8 and 6.1.1.4'

loop_
_geom_angle_atom_site_label_1
_geom_angle_atom_site_label_2
_geom_angle_atom_site_label_3
_geom_angle
_geom_angle_site_symmetry_1
_geom_angle_site_symmetry_3
_geom_angle_publ_flag
N1 Zn1 N1 180.00(5) . 3_666 ?
N1 Zn1 O5 89.33(10) . 3_666 ?
N1 Zn1 O5 90.67(10) 3_666 3_666 ?
N1 Zn1 O5 90.67(10) . . ?
N1 Zn1 O5 89.33(10) 3_666 . ?
O5 Zn1 O5 180.00(4) 3_666 . ?
N1 Zn1 O1 102.62(8) . 3_666 ?
N1 Zn1 O1 77.38(8) 3_666 3_666 ?
O5 Zn1 O1 89.06(10) 3_666 3_666 ?
O5 Zn1 O1 90.94(10) . 3_666 ?
N1 Zn1 O1 77.38(8) . . ?
N1 Zn1 O1 102.62(8) 3_666 . ?
O5 Zn1 O1 90.94(10) 3_666 . ?
O5 Zn1 O1 89.06(10) . . ?
O1 Zn1 O1 180.0 3_666 . ?
N2 N1 C1 106.2(2) . . ?
N2 N1 Zn1 139.35(19) . . ?
C1 N1 Zn1 114.01(19) . . ?
N1 C1 C2 110.6(3) . . ?
N1 C1 C4 115.7(3) . . ?
C2 C1 C4 133.7(3) . . ?
C3 C2 C1 105.0(3) . . ?
C3 C2 H21 127(2) . . ?
C1 C2 H21 128(2) . . ?
N2 C3 C2 107.2(3) . . ?
N2 C3 C5 121.3(3) . . ?
C2 C3 C5 131.5(3) . . ?
N1 N2 C3 111.0(2) . . ?
N1 N2 H22 119(2) . . ?
C3 N2 H22 130(2) . . ?
O2 C4 O1 124.6(3) . . ?
O2 C4 C1 119.4(3) . . ?
O1 C4 C1 116.0(2) . . ?
C4 O1 Zn1 116.42(18) . . ?
O4 C5 O3 126.0(3) . . ?
O4 C5 C3 122.2(3) . . ?
O3 C5 C3 111.8(3) . . ?
C5 O3 H3 113(2) . . ?
Zn1 O5 H51 120(3) . . ?
Zn1 O5 H52 127(4) . . ?
H51 O5 H52 113(5) . . ?
H61 O6 H62 104.7(3) . . ?

loop_
_geom_bond_atom_site_label_1
_geom_bond_atom_site_label_2
_geom_bond_distance
_geom_bond_site_symmetry_2
_geom_bond_publ_flag
Zn1 N1 2.104(2) . ?
Zn1 N1 2.104(2) 3_666 ?
Zn1 O5 2.106(3) 3_666 ?
Zn1 O5 2.106(3) . ?
Zn1 O1 2.122(2) 3_666 ?
Zn1 O1 2.122(2) . ?
N1 N2 1.328(3) . ?
N1 C1 1.339(4) . ?
C1 C2 1.387(4) . ?
C1 C4 1.504(4) . ?
C2 C3 1.374(4) . ?
C2 H21 0.85(3) . ?
C3 N2 1.357(4) . ?
C3 C5 1.479(4) . ?
N2 H22 0.88(3) . ?
C4 O2 1.252(4) . ?
C4 O1 1.256(3) . ?
C5 O4 1.207(4) . ?
C5 O3 1.301(4) . ?
O3 H3 0.81(3) . ?
O5 H51 0.85(4) . ?
O5 H52 0.73(5) . ?
O6 H61 1.085(3) . ?
O6 H62 0.845(3) . ?

loop_
_geom_hbond_atom_site_label_D
_geom_hbond_atom_site_label_H
_geom_hbond_atom_site_label_A
_geom_hbond_distance_DH
_geom_hbond_distance_HA
_geom_hbond_distance_DA
_geom_hbond_angle_DHA
_geom_hbond_site_symmetry_A
N2 H22 O6 0.88(3) 1.86(3) 2.714(4) 161(3) .
O3 H3 O2 0.81(3) 1.73(3) 2.541(3) 175(3) 2_746
O5 H51 O2 0.85(4) 1.90(5) 2.740(3) 170(4) 4_576
O5 H52 O4 0.73(5) 2.22(5) 2.890(4) 152(5) 1_455
O6 H61 O4 1.085(3) 1.940(2) 2.931(4) 150.1(2) 2_746
O6 H62 O1 0.845(3) 2.009(2) 2.837(4) 166.4(2) 3_666
